data_4509597
loop_
_publ_author_name
'Getsis, Anna'
'Balke, Benjamin'
'Felser, Claudia'
'Mudring, Anja-Verena'

_publ_section_title
;
 Dysprosium-Based Ionic Liquid Crystals: Thermal, Structural, Photo- and
 Magnetophysical Properties
;
_journal_issue 10
_journal_name_full 'Crystal Growth &amp; Design'
_journal_page_first 4429
_journal_paper_doi 10.1021/cg900463b
_journal_volume 9
_journal_year 2009
_chemical_formula_sum 'C48 H93 Br6 Dy N6'
_chemical_formula_weight 1396.24
_chemical_name_systematic
;
 ?
;
_space_group_IT_number 61
_symmetry_space_group_name_Hall '-P 2ac 2ab'
_symmetry_space_group_name_H-M 'P b c a'
_atom_sites_solution_hydrogens geom
_atom_sites_solution_primary direct
_atom_sites_solution_secondary difmap
_audit_creation_method SHELXL-97
_cell_angle_alpha 90.00
_cell_angle_beta 90.00
_cell_angle_gamma 90.00
_cell_formula_units_Z 8
_cell_length_a 14.888(4)
_cell_length_b 18.240(7)
_cell_length_c 49.411(13)
_cell_measurement_temperature 293(2)
_cell_volume 13418(7)
_computing_structure_refinement 'SHELXL-97 (Sheldrick, 1997)'
_diffrn_ambient_temperature 293(2)
_diffrn_measured_fraction_theta_full 0.997
_diffrn_measured_fraction_theta_max 0.997
_diffrn_radiation_monochromator graphite
_diffrn_radiation_source 'fine-focus sealed tube'
_diffrn_radiation_type MoK\a
_diffrn_radiation_wavelength 0.71073
_diffrn_reflns_av_R_equivalents 0.1399
_diffrn_reflns_av_sigmaI/netI 0.1017
_diffrn_reflns_limit_h_max 16
_diffrn_reflns_limit_h_min -15
_diffrn_reflns_limit_k_max 19
_diffrn_reflns_limit_k_min -16
_diffrn_reflns_limit_l_max 53
_diffrn_reflns_limit_l_min -42
_diffrn_reflns_number 48478
_diffrn_reflns_theta_full 22.50
_diffrn_reflns_theta_max 22.50
_diffrn_reflns_theta_min 2.96
_exptl_absorpt_coefficient_mu 4.718
_exptl_crystal_density_diffrn 1.382
_exptl_crystal_density_method 'not measured'
_exptl_crystal_F_000 5592
_refine_diff_density_max 1.924
_refine_diff_density_min -2.042
_refine_diff_density_rms 0.281
_refine_ls_extinction_coef 0.0083(4)
_refine_ls_extinction_expression Fc^*^=kFc[1+0.001xFc^2^\l^3^/sin(2\q)]^-1/4^
_refine_ls_extinction_method SHELXL
_refine_ls_goodness_of_fit_ref 1.167
_refine_ls_hydrogen_treatment mixed
_refine_ls_matrix_type full
_refine_ls_number_parameters 605
_refine_ls_number_reflns 8743
_refine_ls_number_restraints 1
_refine_ls_restrained_S_all 1.167
_refine_ls_R_factor_all 0.1518
_refine_ls_R_factor_gt 0.1047
_refine_ls_shift/su_max 0.634
_refine_ls_shift/su_mean 0.001
_refine_ls_structure_factor_coef Fsqd
_refine_ls_weighting_details 'calc w=1/[\s^2^(Fo^2^)+(0.0904P)^2^+258.1423P] where P=(Fo^2^+2Fc^2^)/3'
_refine_ls_weighting_scheme calc
_refine_ls_wR_factor_gt 0.2442
_refine_ls_wR_factor_ref 0.2721
_reflns_number_gt 5596
_reflns_number_total 8743
_reflns_threshold_expression >2sigma(I)
_cod_data_source_file cg900463bsup1.cif
_cod_data_source_block new
_cod_original_cell_volume 13417(7)
_cod_database_code 4509597

loop_
_symmetry_equiv_pos_as_xyz
'x, y, z'
'-x+1/2, -y, z+1/2'
'x+1/2, -y+1/2, -z'
'-x, y+1/2, -z+1/2'
'-x, -y, -z'
'x-1/2, y, -z-1/2'
'-x-1/2, y-1/2, z'
'x, -y-1/2, z-1/2'

loop_
_atom_site_label
_atom_site_type_symbol
_atom_site_fract_x
_atom_site_fract_y
_atom_site_fract_z
_atom_site_U_iso_or_equiv
_atom_site_adp_type
_atom_site_occupancy
_atom_site_symmetry_multiplicity
_atom_site_calc_flag
_atom_site_refinement_flags
Dy Dy 0.53975(6) 0.39395(5) 0.69410(2) 0.0485(4) Uani 1 1 d .
Br1 Br 0.59906(15) 0.29531(11) 0.73410(4) 0.0599(7) Uani 1 1 d .
Br2 Br 0.60515(15) 0.30350(12) 0.65314(5) 0.0621(7) Uani 1 1 d .
Br3 Br 0.37543(14) 0.31949(12) 0.69204(5) 0.0641(7) Uani 1 1 d .
Br4 Br 0.47798(14) 0.48564(12) 0.73505(5) 0.0610(7) Uani 1 1 d .
Br5 Br 0.70680(14) 0.46058(12) 0.69671(5) 0.0691(8) Uani 1 1 d .
Br6 Br 0.48009(16) 0.49998(12) 0.65816(5) 0.0689(7) Uani 1 1 d .
N11 N 0.189(2) 0.4756(16) 0.6470(7) 0.142(12) Uani 1 1 d .
C11 C 0.3038(18) 0.3902(16) 0.6256(6) 0.107(10) Uani 1 1 d .
H11A H 0.2733 0.3586 0.6131 0.161 Uiso 1 1 calc R
H11B H 0.3339 0.3612 0.6390 0.161 Uiso 1 1 calc R
H11C H 0.3470 0.4194 0.6160 0.161 Uiso 1 1 calc R
C12 C 0.239(2) 0.4381(17) 0.6387(6) 0.092(8) Uani 1 1 d .
C21 C 0.853(4) 0.389(3) 0.6402(14) 0.34(10) Uani 1 1 d D
C22 C 0.797(4) 0.425(3) 0.6302(12) 0.22(3) Uani 1 1 d .
H22A H 0.7702 0.3980 0.6156 0.327 Uiso 1 1 calc R
H22B H 0.8235 0.4691 0.6233 0.327 Uiso 1 1 calc R
H22C H 0.7523 0.4367 0.6434 0.327 Uiso 1 1 calc R
N21 N 0.912(3) 0.363(3) 0.6527(10) 0.159(17) Uani 1 1 d D
N101 N 0.5877(10) 0.0900(8) 0.7034(3) 0.045(4) Uani 1 1 d .
N102 N 0.4896(11) 0.1053(10) 0.6721(4) 0.062(5) Uani 1 1 d .
C101 C 0.6550(15) 0.1040(12) 0.7248(4) 0.064(6) Uani 1 1 d .
H10A H 0.6799 0.0583 0.7308 0.096 Uiso 1 1 calc R
H10B H 0.6269 0.1285 0.7397 0.096 Uiso 1 1 calc R
H10C H 0.7021 0.1343 0.7176 0.096 Uiso 1 1 calc R
C102 C 0.5406(13) 0.1384(12) 0.6907(5) 0.056(5) Uani 1 1 d .
H102 H 0.5420 0.1886 0.6940 0.067 Uiso 1 1 calc R
C103 C 0.5690(15) 0.0229(14) 0.6936(5) 0.078(7) Uani 1 1 d .
H103 H 0.5945 -0.0211 0.6992 0.093 Uiso 1 1 calc R
C104 C 0.5070(14) 0.0316(13) 0.6744(5) 0.072(7) Uani 1 1 d .
H104 H 0.4803 -0.0056 0.6643 0.087 Uiso 1 1 calc R
C105 C 0.4290(12) 0.1450(12) 0.6524(4) 0.057(6) Uani 1 1 d .
H10D H 0.3715 0.1201 0.6513 0.068 Uiso 1 1 calc R
H10E H 0.4184 0.1946 0.6587 0.068 Uiso 1 1 calc R
C106 C 0.4717(14) 0.1468(12) 0.6253(5) 0.064(6) Uani 1 1 d .
H10F H 0.4705 0.0982 0.6173 0.077 Uiso 1 1 calc R
H10G H 0.5339 0.1620 0.6270 0.077 Uiso 1 1 calc R
C107 C 0.4200(17) 0.2011(12) 0.6073(5) 0.076(7) Uani 1 1 d .
H10H H 0.3598 0.1824 0.6044 0.092 Uiso 1 1 calc R
H10I H 0.4147 0.2474 0.6168 0.092 Uiso 1 1 calc R
C108 C 0.4629(17) 0.2149(14) 0.5801(5) 0.083(8) Uani 1 1 d .
H10J H 0.4657 0.1691 0.5702 0.100 Uiso 1 1 calc R
H10K H 0.5241 0.2317 0.5829 0.100 Uiso 1 1 calc R
C109 C 0.4132(18) 0.2711(17) 0.5631(6) 0.098(9) Uani 1 1 d .
H10L H 0.3534 0.2528 0.5593 0.118 Uiso 1 1 calc R
H10M H 0.4069 0.3158 0.5735 0.118 Uiso 1 1 calc R
C110 C 0.4573(18) 0.2890(14) 0.5372(5) 0.085(8) Uani 1 1 d .
H11A H 0.4616 0.2446 0.5265 0.102 Uiso 1 1 calc R
H11B H 0.5179 0.3057 0.5409 0.102 Uiso 1 1 calc R
C111 C 0.4097(19) 0.3465(17) 0.5210(6) 0.102(9) Uani 1 1 d .
H11C H 0.4012 0.3892 0.5323 0.122 Uiso 1 1 calc R
H11D H 0.3506 0.3280 0.5163 0.122 Uiso 1 1 calc R
C112 C 0.4562(19) 0.3708(17) 0.4950(6) 0.102(9) Uani 1 1 d .
H11E H 0.5162 0.3876 0.4995 0.123 Uiso 1 1 calc R
H11F H 0.4623 0.3286 0.4832 0.123 Uiso 1 1 calc R
C113 C 0.409(2) 0.4307(18) 0.4799(5) 0.111(10) Uani 1 1 d .
H11G H 0.4001 0.4719 0.4920 0.133 Uiso 1 1 calc R
H11H H 0.3495 0.4130 0.4748 0.133 Uiso 1 1 calc R
C114 C 0.456(2) 0.458(2) 0.4543(6) 0.120(11) Uani 1 1 d .
H11I H 0.5152 0.4764 0.4593 0.144 Uiso 1 1 calc R
H11J H 0.4646 0.4173 0.4420 0.144 Uiso 1 1 calc R
C115 C 0.406(3) 0.517(2) 0.4401(7) 0.139(14) Uani 1 1 d .
H11K H 0.3472 0.4997 0.4351 0.167 Uiso 1 1 calc R
H11L H 0.3991 0.5589 0.4520 0.167 Uiso 1 1 calc R
C116 C 0.455(3) 0.540(2) 0.4157(7) 0.166(17) Uani 1 1 d .
H11A H 0.4230 0.5785 0.4068 0.249 Uiso 1 1 calc R
H11B H 0.4608 0.4987 0.4037 0.249 Uiso 1 1 calc R
H11C H 0.5140 0.5568 0.4207 0.249 Uiso 1 1 calc R
N201 N 0.2848(12) 0.0178(11) 0.7160(4) 0.069(5) Uani 1 1 d .
N202 N 0.2187(12) 0.1149(11) 0.7032(4) 0.069(5) Uani 1 1 d .
C201 C 0.307(2) -0.0586(13) 0.7209(6) 0.106(10) Uani 1 1 d .
H20A H 0.3609 -0.0612 0.7317 0.158 Uiso 1 1 calc R
H20B H 0.3176 -0.0829 0.7039 0.158 Uiso 1 1 calc R
H20C H 0.2589 -0.0821 0.7302 0.158 Uiso 1 1 calc R
C202 C 0.2168(11) 0.0429(16) 0.7017(4) 0.065(7) Uani 1 1 d .
H202 H 0.1750 0.0149 0.6923 0.078 Uiso 1 1 calc R
C203 C 0.3340(14) 0.0739(14) 0.7261(5) 0.071(7) Uani 1 1 d .
H203 H 0.3859 0.0702 0.7365 0.085 Uiso 1 1 calc R
C204 C 0.2933(16) 0.1354(15) 0.7183(5) 0.075(7) Uani 1 1 d .
H204 H 0.3114 0.1831 0.7221 0.090 Uiso 1 1 calc R
C205 C 0.1540(14) 0.1617(14) 0.6895(6) 0.084(8) Uani 1 1 d .
H20D H 0.1516 0.2089 0.6986 0.101 Uiso 1 1 calc R
H20E H 0.0948 0.1397 0.6907 0.101 Uiso 1 1 calc R
C206 C 0.1784(13) 0.1733(14) 0.6596(5) 0.080(8) Uani 1 1 d .
H20F H 0.2375 0.1955 0.6585 0.096 Uiso 1 1 calc R
H20G H 0.1815 0.1260 0.6507 0.096 Uiso 1 1 calc R
C207 C 0.1113(15) 0.2220(18) 0.6443(7) 0.114(11) Uani 1 1 d .
H20H H 0.0510 0.2029 0.6468 0.137 Uiso 1 1 calc R
H20I H 0.1130 0.2713 0.6517 0.137 Uiso 1 1 calc R
C208 C 0.134(3) 0.224(2) 0.6141(8) 0.154(16) Uani 1 1 d .
H20J H 0.1968 0.2364 0.6123 0.185 Uiso 1 1 calc R
H20K H 0.1252 0.1756 0.6068 0.185 Uiso 1 1 calc R
C209 C 0.083(2) 0.2750(18) 0.5976(9) 0.138(14) Uani 1 1 d .
H20L H 0.0877 0.3234 0.6056 0.165 Uiso 1 1 calc R
H20M H 0.0206 0.2607 0.5980 0.165 Uiso 1 1 calc R
C210 C 0.113(2) 0.280(2) 0.5676(7) 0.124(12) Uani 1 1 d .
H21A H 0.1776 0.2887 0.5676 0.149 Uiso 1 1 calc R
H21B H 0.1041 0.2320 0.5596 0.149 Uiso 1 1 calc R
C211 C 0.075(2) 0.332(2) 0.5497(11) 0.166(17) Uani 1 1 d .
H21C H 0.0788 0.3794 0.5583 0.199 Uiso 1 1 calc R
H21D H 0.0115 0.3200 0.5481 0.199 Uiso 1 1 calc R
C212 C 0.111(2) 0.340(2) 0.5215(8) 0.123(11) Uani 1 1 d .
H21E H 0.1748 0.3506 0.5231 0.148 Uiso 1 1 calc R
H21F H 0.1068 0.2920 0.5129 0.148 Uiso 1 1 calc R
C213 C 0.073(3) 0.394(2) 0.5024(11) 0.165(17) Uani 1 1 d .
H21G H 0.0110 0.3796 0.4991 0.198 Uiso 1 1 calc R
H21H H 0.0708 0.4406 0.5118 0.198 Uiso 1 1 calc R
C214 C 0.610(3) 0.093(2) 0.5219(9) 0.138(13) Uani 1 1 d .
H21I H 0.6122 0.1401 0.5312 0.166 Uiso 1 1 calc R
H21J H 0.6721 0.0794 0.5185 0.166 Uiso 1 1 calc R
C215 C 0.575(3) 0.040(3) 0.5412(9) 0.167(17) Uani 1 1 d .
H21K H 0.5127 0.0544 0.5444 0.200 Uiso 1 1 calc R
H21L H 0.5722 -0.0063 0.5317 0.200 Uiso 1 1 calc R
C216 C 0.610(3) 0.026(2) 0.5655(9) 0.164(16) Uani 1 1 d .
H21A H 0.5753 -0.0121 0.5742 0.247 Uiso 1 1 calc R
H21B H 0.6086 0.0692 0.5764 0.247 Uiso 1 1 calc R
H21C H 0.6707 0.0094 0.5633 0.247 Uiso 1 1 calc R
N301 N 0.8656(13) 0.2617(10) 0.7153(4) 0.064(5) Uani 1 1 d .
N302 N 0.8267(14) 0.1834(11) 0.6847(4) 0.071(5) Uani 1 1 d .
C301 C 0.8683(15) 0.3311(13) 0.7296(5) 0.082(8) Uani 1 1 d .
H30A H 0.9102 0.3278 0.7443 0.123 Uiso 1 1 calc R
H30B H 0.8097 0.3423 0.7365 0.123 Uiso 1 1 calc R
H30C H 0.8870 0.3691 0.7174 0.123 Uiso 1 1 calc R
C302 C 0.8186(16) 0.2468(14) 0.6946(6) 0.072(7) Uani 1 1 d .
H302 H 0.7798 0.2812 0.6871 0.087 Uiso 1 1 calc R
C303 C 0.9198(14) 0.2033(12) 0.7186(5) 0.063(6) Uani 1 1 d .
H303 H 0.9646 0.1978 0.7316 0.075 Uiso 1 1 calc R
C304 C 0.8961(14) 0.1531(12) 0.6990(5) 0.060(6) Uani 1 1 d .
H304 H 0.9221 0.1074 0.6961 0.072 Uiso 1 1 calc R
C305 C 0.7801(15) 0.1457(12) 0.6629(5) 0.068(7) Uani 1 1 d .
H30D H 0.7183 0.1620 0.6616 0.082 Uiso 1 1 calc R
H30E H 0.7809 0.0931 0.6658 0.082 Uiso 1 1 calc R
C306 C 0.835(3) 0.167(2) 0.6363(9) 0.17(2) Uani 1 1 d .
H30F H 0.8314 0.2193 0.6325 0.201 Uiso 1 1 calc R
H30G H 0.8975 0.1526 0.6375 0.201 Uiso 1 1 calc R
C307 C 0.790(3) 0.127(2) 0.6180(14) 0.23(3) Uani 1 1 d .
H30H H 0.7279 0.1195 0.6233 0.279 Uiso 1 1 calc R
H30I H 0.8186 0.0804 0.6146 0.279 Uiso 1 1 calc R
C308 C 0.798(3) 0.182(4) 0.5922(11) 0.27(4) Uani 1 1 d .
H30J H 0.8602 0.1713 0.5878 0.326 Uiso 1 1 calc R
H30K H 0.7647 0.1517 0.5795 0.326 Uiso 1 1 calc R
C309 C 0.792(5) 0.241(3) 0.5790(10) 0.27(4) Uani 1 1 d .
H30L H 0.8503 0.2632 0.5829 0.328 Uiso 1 1 calc R
H30M H 0.7504 0.2687 0.5902 0.328 Uiso 1 1 calc R
C310 C 0.779(3) 0.315(3) 0.5345(9) 0.19(2) Uani 1 1 d .
H31A H 0.8436 0.3181 0.5346 0.223 Uiso 1 1 calc R
H31B H 0.7602 0.3571 0.5450 0.223 Uiso 1 1 calc R
C311 C 0.774(4) 0.271(4) 0.5534(10) 0.27(4) Uani 1 1 d .
H31C H 0.7870 0.2272 0.5430 0.327 Uiso 1 1 calc R
H31D H 0.7090 0.2706 0.5549 0.327 Uiso 1 1 calc R
C312 C 0.268(3) 0.155(3) 0.4886(9) 0.18(2) Uani 1 1 d .
H31E H 0.2803 0.1995 0.4986 0.221 Uiso 1 1 calc R
H31F H 0.2032 0.1543 0.4874 0.221 Uiso 1 1 calc R
C313 C 0.270(3) 0.117(3) 0.5082(13) 0.24(3) Uani 1 1 d .
H31G H 0.2575 0.0719 0.4983 0.289 Uiso 1 1 calc R
H31H H 0.3353 0.1166 0.5094 0.289 Uiso 1 1 calc R
C314 C 0.260(4) 0.089(3) 0.5299(10) 0.22(3) Uani 1 1 d .
H31I H 0.1946 0.0896 0.5286 0.269 Uiso 1 1 calc R
H31J H 0.2726 0.1341 0.5397 0.269 Uiso 1 1 calc R
C315 C 0.261(5) 0.049(5) 0.5506(14) 0.34(6) Uani 1 1 d .
H31K H 0.2000 0.0323 0.5485 0.409 Uiso 1 1 calc R
H31L H 0.2964 0.0109 0.5421 0.409 Uiso 1 1 calc R
C316 C 0.269(6) 0.026(4) 0.5723(11) 0.30(4) Uani 1 1 d .
H31A H 0.2477 -0.0240 0.5726 0.454 Uiso 1 1 calc R
H31B H 0.2347 0.0547 0.5847 0.454 Uiso 1 1 calc R
H31C H 0.3312 0.0267 0.5774 0.454 Uiso 1 1 calc R

loop_
_atom_site_aniso_label
_atom_site_aniso_U_11
_atom_site_aniso_U_22
_atom_site_aniso_U_33
_atom_site_aniso_U_23
_atom_site_aniso_U_13
_atom_site_aniso_U_12
Dy 0.0363(6) 0.0374(6) 0.0717(8) -0.0045(5) 0.0023(5) -0.0003(4)
Br1 0.0586(14) 0.0452(12) 0.0758(15) -0.0006(10) -0.0026(11) 0.0061(10)
Br2 0.0578(14) 0.0514(13) 0.0770(16) -0.0109(11) 0.0101(11) -0.0035(11)
Br3 0.0429(13) 0.0613(14) 0.0880(17) -0.0078(12) 0.0062(11) -0.0102(10)
Br4 0.0522(13) 0.0530(13) 0.0778(16) -0.0147(11) 0.0012(11) 0.0111(10)
Br5 0.0378(12) 0.0510(13) 0.118(2) -0.0026(12) -0.0035(12) -0.0059(10)
Br6 0.0706(16) 0.0548(14) 0.0811(17) 0.0083(12) 0.0000(12) 0.0070(12)
N11 0.14(3) 0.12(2) 0.17(3) 0.007(19) 0.05(2) 0.06(2)
C11 0.072(18) 0.12(3) 0.13(3) -0.04(2) -0.003(17) 0.030(18)
C12 0.08(2) 0.09(2) 0.11(2) 0.015(18) -0.001(17) -0.011(18)
C21 0.33(14) 0.07(5) 0.6(2) -0.17(8) 0.35(14) -0.14(8)
C22 0.26(7) 0.17(6) 0.22(5) -0.07(4) 0.16(5) 0.02(5)
N21 0.16(4) 0.09(3) 0.22(4) -0.09(2) 0.11(3) -0.07(3)
N101 0.042(10) 0.028(9) 0.066(11) 0.005(8) -0.005(8) -0.010(8)
N102 0.036(10) 0.046(11) 0.103(15) 0.013(10) 0.009(10) 0.011(9)
C101 0.076(16) 0.054(14) 0.061(14) 0.014(11) 0.010(12) -0.001(12)
C102 0.036(12) 0.044(12) 0.086(16) 0.002(12) 0.009(12) -0.001(11)
C103 0.049(14) 0.063(17) 0.12(2) 0.013(15) -0.015(15) 0.023(12)
C104 0.034(13) 0.057(16) 0.13(2) 0.005(14) 0.010(14) -0.011(11)
C105 0.017(10) 0.059(14) 0.093(17) -0.005(12) -0.011(11) 0.004(9)
C106 0.048(13) 0.047(13) 0.099(19) -0.010(12) -0.007(13) 0.012(11)
C107 0.079(17) 0.054(15) 0.10(2) -0.021(13) -0.019(15) 0.026(13)
C108 0.086(18) 0.074(17) 0.09(2) 0.001(14) -0.026(16) 0.008(15)
C109 0.077(19) 0.11(2) 0.11(2) 0.021(18) 0.003(17) 0.005(17)
C110 0.088(19) 0.077(18) 0.09(2) 0.019(15) -0.005(15) 0.011(15)
C111 0.08(2) 0.12(2) 0.11(2) 0.009(19) 0.000(17) 0.009(18)
C112 0.09(2) 0.11(2) 0.11(2) 0.025(18) 0.000(18) 0.018(18)
C113 0.11(2) 0.14(3) 0.08(2) 0.030(19) 0.001(17) 0.01(2)
C114 0.10(2) 0.17(3) 0.08(2) 0.03(2) -0.005(18) 0.01(2)
C115 0.17(4) 0.16(3) 0.09(2) 0.04(2) 0.01(2) -0.04(3)
C116 0.21(4) 0.21(4) 0.09(3) 0.03(3) 0.01(3) -0.01(4)
N201 0.044(11) 0.078(14) 0.084(14) -0.008(11) 0.009(10) -0.024(11)
N202 0.046(12) 0.060(14) 0.101(15) -0.011(11) -0.003(10) -0.009(10)
C201 0.14(3) 0.055(17) 0.12(2) 0.054(16) -0.04(2) -0.016(17)
C202 0.000(9) 0.12(2) 0.078(16) 0.000(14) 0.001(9) -0.005(11)
C203 0.029(12) 0.073(17) 0.11(2) 0.010(14) -0.017(12) -0.023(12)
C204 0.061(16) 0.071(17) 0.092(19) -0.018(14) 0.017(14) -0.023(14)
C205 0.028(12) 0.080(18) 0.15(3) -0.009(16) -0.013(14) 0.024(12)
C206 0.027(12) 0.10(2) 0.11(2) 0.028(16) -0.007(12) 0.020(12)
C207 0.032(14) 0.12(3) 0.19(3) 0.03(2) -0.015(17) 0.002(15)
C208 0.16(4) 0.17(4) 0.13(3) 0.04(3) 0.00(3) 0.07(3)
C209 0.09(2) 0.08(2) 0.23(5) 0.02(3) -0.02(3) -0.028(19)
C210 0.13(3) 0.13(3) 0.11(3) 0.02(2) -0.01(2) 0.04(2)
C211 0.08(3) 0.16(4) 0.25(6) 0.05(4) 0.01(3) -0.01(3)
C212 0.11(3) 0.14(3) 0.12(3) -0.02(2) 0.00(2) 0.01(2)
C213 0.15(4) 0.14(4) 0.20(5) 0.04(4) 0.00(4) 0.01(3)
C214 0.15(4) 0.15(4) 0.12(3) 0.01(3) 0.00(3) 0.02(3)
C215 0.18(4) 0.20(5) 0.11(3) 0.00(3) 0.01(3) 0.06(4)
C216 0.17(4) 0.16(4) 0.16(4) 0.01(3) -0.05(3) 0.03(3)
N301 0.055(12) 0.062(13) 0.075(14) -0.008(10) 0.018(11) 0.005(11)
N302 0.067(14) 0.060(14) 0.086(15) -0.006(11) 0.015(11) -0.007(11)
C301 0.065(16) 0.090(19) 0.092(18) 0.010(15) 0.001(13) 0.059(14)
C302 0.047(14) 0.062(17) 0.11(2) 0.005(16) 0.018(15) 0.031(12)
C303 0.041(12) 0.057(15) 0.090(17) 0.023(14) 0.036(12) 0.023(12)
C304 0.046(13) 0.045(13) 0.087(17) -0.008(13) 0.019(12) 0.023(11)
C305 0.062(15) 0.053(14) 0.089(18) -0.002(13) 0.028(14) -0.004(12)
C306 0.12(3) 0.13(3) 0.25(5) -0.07(3) -0.10(3) -0.01(3)
C307 0.18(5) 0.09(3) 0.43(9) -0.08(4) 0.13(6) -0.03(3)
C308 0.08(3) 0.48(11) 0.26(6) 0.13(7) -0.05(3) -0.15(5)
C309 0.44(11) 0.25(6) 0.13(4) 0.02(4) 0.00(5) 0.23(7)
C310 0.21(5) 0.23(5) 0.11(3) 0.02(3) 0.00(3) 0.10(4)
C311 0.20(6) 0.46(11) 0.16(5) 0.11(6) -0.10(4) -0.16(6)
C312 0.23(5) 0.22(5) 0.11(3) 0.04(3) 0.03(3) 0.08(4)
C313 0.18(5) 0.31(8) 0.23(6) 0.16(6) -0.05(5) -0.04(5)
C314 0.35(8) 0.21(5) 0.12(4) 0.06(4) -0.02(5) 0.04(5)
C315 0.23(7) 0.54(15) 0.24(8) 0.22(10) -0.02(6) -0.07(8)
C316 0.50(13) 0.27(7) 0.14(5) 0.07(5) -0.08(6) -0.07(8)

loop_
_atom_type_symbol
_atom_type_description
_atom_type_scat_dispersion_real
_atom_type_scat_dispersion_imag
_atom_type_scat_source
C C 0.0033 0.0016 'International Tables Vol C Tables 4.2.6.8 and 6.1.1.4'
H H 0.0000 0.0000 'International Tables Vol C Tables 4.2.6.8 and 6.1.1.4'
N N 0.0061 0.0033 'International Tables Vol C Tables 4.2.6.8 and 6.1.1.4'
Br Br -0.2901 2.4595 'International Tables Vol C Tables 4.2.6.8 and 6.1.1.4'
Dy Dy -0.1892 4.4098 'International Tables Vol C Tables 4.2.6.8 and 6.1.1.4'

loop_
_geom_angle_atom_site_label_1
_geom_angle_atom_site_label_2
_geom_angle_atom_site_label_3
_geom_angle
_geom_angle_site_symmetry_1
_geom_angle_site_symmetry_3
Br5 Dy Br6 90.66(8) . .
Br5 Dy Br4 89.96(7) . .
Br6 Dy Br4 86.60(8) . .
Br5 Dy Br2 88.84(7) . .
Br6 Dy Br2 93.42(8) . .
Br4 Dy Br2 178.80(7) . .
Br5 Dy Br3 176.95(8) . .
Br6 Dy Br3 92.01(8) . .
Br4 Dy Br3 91.68(7) . .
Br2 Dy Br3 89.52(7) . .
Br5 Dy Br1 88.06(7) . .
Br6 Dy Br1 175.13(8) . .
Br4 Dy Br1 88.70(7) . .
Br2 Dy Br1 91.26(7) . .
Br3 Dy Br1 89.40(7) . .
N11 C12 C11 175(4) . .
C22 C21 N21 169(8) . .
C102 N101 C103 109.6(18) . .
C102 N101 C101 126.6(18) . .
C103 N101 C101 123.7(18) . .
C102 N102 C104 106.1(19) . .
C102 N102 C105 124.4(18) . .
C104 N102 C105 129(2) . .
N101 C102 N102 109.5(19) . .
C104 C103 N101 107(2) . .
C103 C104 N102 108(2) . .
C106 C105 N102 109.5(16) . .
C105 C106 C107 108.8(17) . .
C108 C107 C106 114.3(19) . .
C107 C108 C109 114(2) . .
C110 C109 C108 114(2) . .
C109 C110 C111 114(2) . .
C110 C111 C112 116(2) . .
C113 C112 C111 115(2) . .
C112 C113 C114 115(3) . .
C115 C114 C113 113(3) . .
C116 C115 C114 110(3) . .
C202 N201 C203 111(2) . .
C202 N201 C201 127(2) . .
C203 N201 C201 122(2) . .
C202 N202 C204 108(2) . .
C202 N202 C205 123(2) . .
C204 N202 C205 128(2) . .
N202 C202 N201 108(2) . .
C204 C203 N201 106(2) . .
C203 C204 N202 107(2) . .
N202 C205 C206 111.8(18) . .
C207 C206 C205 113(2) . .
C208 C207 C206 111(3) . .
C209 C208 C207 117(3) . .
C208 C209 C210 116(3) . .
C211 C210 C209 121(4) . .
C210 C211 C212 120(4) . .
C213 C212 C211 121(4) . .
C214 C213 C212 122(4) 3_456 .
C213 C214 C215 123(4) 3_556 .
C216 C215 C214 125(5) . .
C302 N301 C303 105(2) . .
C302 N301 C301 126(2) . .
C303 N301 C301 128(2) . .
C302 N302 C304 104(2) . .
C302 N302 C305 133(2) . .
C304 N302 C305 123(2) . .
N302 C302 N301 117(2) . .
N301 C303 C304 107(2) . .
N302 C304 C303 106.8(18) . .
N302 C305 C306 104(2) . .
C307 C306 C305 100(4) . .
C306 C307 C308 99(4) . .
C309 C308 C307 157(7) . .
C308 C309 C311 144(7) . .
C311 C310 C312 162(6) . 3_556
C310 C311 C309 158(6) . .
C313 C312 C310 167(6) . 3_456
C314 C313 C312 166(8) . .
C313 C314 C315 166(8) . .
C316 C315 C314 166(10) . .

loop_
_geom_bond_atom_site_label_1
_geom_bond_atom_site_label_2
_geom_bond_distance
_geom_bond_site_symmetry_2
Dy Br5 2.771(2) .
Dy Br6 2.772(3) .
Dy Br4 2.781(2) .
Dy Br2 2.787(2) .
Dy Br3 2.800(2) .
Dy Br1 2.815(2) .
N11 C12 1.09(3) .
C11 C12 1.46(4) .
C21 C22 1.17(9) .
C21 N21 1.168(10) .
N101 C102 1.29(2) .
N101 C103 1.34(3) .
N101 C101 1.48(2) .
N102 C102 1.34(3) .
N102 C104 1.37(3) .
N102 C105 1.51(3) .
C103 C104 1.34(3) .
C105 C106 1.48(3) .
C106 C107 1.54(3) .
C107 C108 1.51(3) .
C108 C109 1.52(3) .
C109 C110 1.47(3) .
C110 C111 1.50(3) .
C111 C112 1.52(4) .
C112 C113 1.50(4) .
C113 C114 1.53(4) .
C114 C115 1.49(4) .
C115 C116 1.47(4) .
N201 C202 1.32(3) .
N201 C203 1.35(3) .
N201 C201 1.45(3) .
N202 C202 1.32(3) .
N202 C204 1.39(3) .
N202 C205 1.46(3) .
C203 C204 1.33(3) .
C205 C206 1.54(3) .
C206 C207 1.53(3) .
C207 C208 1.53(4) .
C208 C209 1.44(4) .
C209 C210 1.55(5) .
C210 C211 1.41(4) .
C211 C212 1.50(5) .
C212 C213 1.48(5) .
C213 C214 1.34(5) 3_456
C214 C213 1.34(5) 3_556
C214 C215 1.46(5) .
C215 C216 1.34(4) .
N301 C302 1.27(3) .
N301 C303 1.35(3) .
N301 C301 1.45(3) .
N302 C302 1.26(3) .
N302 C304 1.37(3) .
N302 C305 1.45(3) .
C303 C304 1.38(3) .
C305 C306 1.60(5) .
C306 C307 1.34(6) .
C307 C308 1.62(7) .
C308 C309 1.27(7) .
C309 C311 1.40(6) .
C310 C311 1.23(6) .
C310 C312 1.28(5) 3_556
C312 C313 1.19(5) .
C312 C310 1.28(5) 3_456
C313 C314 1.19(5) .
C314 C315 1.26(6) .
C315 C316 1.16(6) .
